data_1549556
loop_
_publ_author_name
'Pan, Chongqing'
'Guo, Wenjing'
'Gu, Zhenhua'

_publ_section_title
;
 Unusual biaryl torsional strain promotes reactivity in Cu-catalyzed
 Sommelet-Hauser rearrangement.
;
_journal_issue 26
_journal_name_full 'Chemical science'
_journal_page_first 5850
_journal_page_last 5854
_journal_paper_doi 10.1039/c8sc01657g
_journal_volume 9
_journal_year 2018
_chemical_formula_sum 'C23 H25 N O2'
_chemical_formula_weight 347.44
_space_group_crystal_system triclinic
_space_group_IT_number 2
_space_group_name_Hall '-P 1'
_space_group_name_H-M_alt 'P -1'
_symmetry_space_group_name_Hall '-P 1'
_symmetry_space_group_name_H-M 'P -1'
_atom_sites_solution_hydrogens geom
_audit_creation_method SHELXL-2013
_audit_update_record
;
2018-04-11 deposited with the CCDC.
2018-06-14 downloaded from the CCDC.
;
_cell_angle_alpha 91.908(3)
_cell_angle_beta 103.104(3)
_cell_angle_gamma 97.556(3)
_cell_formula_units_Z 2
_cell_length_a 8.5712(3)
_cell_length_b 9.5542(3)
_cell_length_c 12.0362(4)
_cell_measurement_reflns_used 4248
_cell_measurement_temperature 293(2)
_cell_measurement_theta_max 71.2280
_cell_measurement_theta_min 4.6570
_cell_volume 949.62(6)
_computing_cell_refinement 'CrysAlisPro (Rigaku OD, 2015)'
_computing_data_collection 'CrysAlisPro (Rigaku OD, 2015)'
_computing_data_reduction 'CrysAlisPro (Rigaku OD, 2015)'
_computing_molecular_graphics 'Ortep-3 (L. J. Farrugia, 2001)'
_computing_publication_material SHELXL-97
_computing_structure_refinement 'SHELXL-97 (Sheldrick, 1997)'
_computing_structure_solution 'SHELXS-97 (Sheldrick, 1997)'
_diffrn_ambient_temperature 293(2)
_diffrn_detector_area_resol_mean 5.2169
_diffrn_measured_fraction_theta_full 0.992
_diffrn_measured_fraction_theta_max 0.961
_diffrn_measurement_device_type 'SuperNova, Dual, Cu at zero, AtlasS2'
_diffrn_measurement_method '\w scans'
_diffrn_radiation_type CuK\a
_diffrn_radiation_wavelength 1.54184
_diffrn_reflns_av_R_equivalents 0.0134
_diffrn_reflns_av_unetI/netI 0.0156
_diffrn_reflns_Laue_measured_fraction_full 0.992
_diffrn_reflns_Laue_measured_fraction_max 0.961
_diffrn_reflns_limit_h_max 10
_diffrn_reflns_limit_h_min -10
_diffrn_reflns_limit_k_max 8
_diffrn_reflns_limit_k_min -11
_diffrn_reflns_limit_l_max 14
_diffrn_reflns_limit_l_min -14
_diffrn_reflns_number 5916
_diffrn_reflns_point_group_measured_fraction_full 0.992
_diffrn_reflns_point_group_measured_fraction_max 0.961
_diffrn_reflns_theta_full 67.684
_diffrn_reflns_theta_max 71.284
_diffrn_reflns_theta_min 3.779
_diffrn_source 'micro-focus sealed X-ray tube'
_exptl_absorpt_coefficient_mu 0.603
_exptl_absorpt_correction_T_max 1.00000
_exptl_absorpt_correction_T_min 0.88317
_exptl_absorpt_correction_type multi-scan
_exptl_absorpt_process_details
;
CrysAlisPro 1.171.38.46 (Rigaku Oxford Diffraction, 2015)
Empirical absorption correction using spherical harmonics,
 implemented in SCALE3 ABSPACK scaling algorithm.
;
_exptl_crystal_density_diffrn 1.215
_exptl_crystal_description block
_exptl_crystal_F_000 372
_exptl_crystal_size_max 0.230
_exptl_crystal_size_mid 0.220
_exptl_crystal_size_min 0.200
_refine_diff_density_max 0.209
_refine_diff_density_min -0.199
_refine_diff_density_rms 0.046
_refine_ls_extinction_method none
_refine_ls_goodness_of_fit_ref 1.039
_refine_ls_hydrogen_treatment constr
_refine_ls_matrix_type full
_refine_ls_number_parameters 240
_refine_ls_number_reflns 3554
_refine_ls_number_restraints 0
_refine_ls_restrained_S_all 1.039
_refine_ls_R_factor_all 0.0472
_refine_ls_R_factor_gt 0.0447
_refine_ls_shift/su_max 0.000
_refine_ls_shift/su_mean 0.000
_refine_ls_structure_factor_coef Fsqd
_refine_ls_weighting_details 'w=1/[\s^2^(Fo^2^)+(0.0679P)^2^+0.1867P] where P=(Fo^2^+2Fc^2^)/3'
_refine_ls_weighting_scheme calc
_refine_ls_wR_factor_gt 0.1180
_refine_ls_wR_factor_ref 0.1206
_reflns_Friedel_coverage 0.000
_reflns_number_gt 3258
_reflns_number_total 3554
_reflns_threshold_expression 'I > 2\s(I)'
_cod_data_source_file c8sc01657g2.cif
_cod_data_source_block shelxl_CCDC1
_cod_depositor_comments 'Adding full bibliography for 1549555--1549557.cif.'
_cod_database_code 1549556
_shelx_space_group_comment
;
The symmetry employed for this shelxl refinement is uniquely defined
by the following loop, which should always be used as a source of
symmetry information in preference to the above space-group names.
They are only intended as comments.
;
_shelx_estimated_absorpt_t_min 0.874
_shelx_estimated_absorpt_t_max 0.889
_shelxl_version_number 2013-4

loop_
_space_group_symop_operation_xyz
'x, y, z'
'-x, -y, -z'

loop_
_atom_site_label
_atom_site_type_symbol
_atom_site_fract_x
_atom_site_fract_y
_atom_site_fract_z
_atom_site_U_iso_or_equiv
_atom_site_adp_type
_atom_site_occupancy
_atom_site_site_symmetry_order
_atom_site_calc_flag
_atom_site_refinement_flags_posn
_atom_site_refinement_flags_adp
O2 O 0.74778(11) 0.25693(10) 0.42452(9) 0.0481(3) Uani 1 1 d . .
O1 O 0.72801(12) 0.48847(10) 0.42926(10) 0.0554(3) Uani 1 1 d . .
N1 N 0.42468(12) 0.18463(11) 0.41586(9) 0.0359(2) Uani 1 1 d . .
C1 C 0.25916(14) 0.22172(12) 0.24270(10) 0.0340(3) Uani 1 1 d . .
C6 C 0.27536(14) 0.14293(12) 0.33915(10) 0.0338(3) Uani 1 1 d . .
C8 C 0.40939(14) 0.33180(12) 0.25459(10) 0.0326(3) Uani 1 1 d . .
C7 C 0.48408(14) 0.32593(12) 0.38708(10) 0.0333(3) Uani 1 1 d . .
H7 H 0.4381 0.3945 0.4279 0.040 Uiso 1 1 calc R U
C22 C 0.66600(15) 0.36697(13) 0.41678(11) 0.0378(3) Uani 1 1 d . .
C9 C 0.37089(15) 0.48092(13) 0.23048(11) 0.0366(3) Uani 1 1 d . .
C2 C 0.12490(16) 0.19002(14) 0.15179(11) 0.0417(3) Uani 1 1 d . .
C5 C 0.15430(16) 0.03604(13) 0.35023(12) 0.0401(3) Uani 1 1 d . .
H5 H 0.1656 -0.0153 0.4152 0.048 Uiso 1 1 calc R U
C17 C 0.52182(16) 0.28477(14) 0.18277(11) 0.0394(3) Uani 1 1 d . .
C14 C 0.46815(17) 0.57599(14) 0.18063(11) 0.0422(3) Uani 1 1 d . .
C10 C 0.23631(18) 0.52511(15) 0.26023(13) 0.0480(3) Uani 1 1 d . .
H10 H 0.1719 0.4635 0.2951 0.058 Uiso 1 1 calc R U
C4 C 0.01566(16) 0.00743(13) 0.26192(13) 0.0433(3) Uani 1 1 d . .
C3 C 0.00352(16) 0.08213(15) 0.16445(13) 0.0462(3) Uani 1 1 d . .
H3 H -0.0884 0.0600 0.1052 0.055 Uiso 1 1 calc R U
C16 C 0.61746(18) 0.37974(16) 0.14106(13) 0.0489(3) Uani 1 1 d . .
H16 H 0.6904 0.3464 0.1037 0.059 Uiso 1 1 calc R U
C21 C 0.43862(19) 0.16713(17) 0.53728(12) 0.0505(4) Uani 1 1 d . .
H21A H 0.3701 0.2247 0.5651 0.076 Uiso 1 1 calc R U
H21B H 0.5489 0.1955 0.5781 0.076 Uiso 1 1 calc R U
H21C H 0.4061 0.0696 0.5487 0.076 Uiso 1 1 calc R U
C13 C 0.4255(2) 0.71061(15) 0.15972(13) 0.0542(4) Uani 1 1 d . .
H13 H 0.4900 0.7739 0.1260 0.065 Uiso 1 1 calc R U
C20 C 0.5273(2) 0.12891(16) 0.16687(15) 0.0551(4) Uani 1 1 d . .
H20A H 0.5466 0.0890 0.2400 0.083 Uiso 1 1 calc R U
H20B H 0.6130 0.1146 0.1302 0.083 Uiso 1 1 calc R U
H20C H 0.4260 0.0836 0.1202 0.083 Uiso 1 1 calc R U
C15 C 0.61654(19) 0.53524(16) 0.14969(14) 0.0543(4) Uani 1 1 d . .
H15A H 0.6247 0.5728 0.0770 0.065 Uiso 1 1 calc R U
H15B H 0.7111 0.5784 0.2069 0.065 Uiso 1 1 calc R U
C12 C 0.2913(2) 0.75165(16) 0.18762(14) 0.0589(4) Uani 1 1 d . .
H12 H 0.2643 0.8413 0.1721 0.071 Uiso 1 1 calc R U
C11 C 0.1968(2) 0.65894(17) 0.23880(15) 0.0587(4) Uani 1 1 d . .
H11 H 0.1063 0.6863 0.2590 0.070 Uiso 1 1 calc R U
C18 C 0.1067(2) 0.26670(19) 0.04385(14) 0.0639(5) Uani 1 1 d . .
H18A H 0.0717 0.3562 0.0560 0.096 Uiso 1 1 calc R U
H18B H 0.0279 0.2110 -0.0163 0.096 Uiso 1 1 calc R U
H18C H 0.2089 0.2820 0.0228 0.096 Uiso 1 1 calc R U
C19 C -0.12311(19) -0.10192(17) 0.27362(17) 0.0610(4) Uani 1 1 d . .
H19A H -0.0851 -0.1631 0.3324 0.092 Uiso 1 1 calc R U
H19B H -0.1658 -0.1569 0.2024 0.092 Uiso 1 1 calc R U
H19C H -0.2066 -0.0553 0.2935 0.092 Uiso 1 1 calc R U
C23 C 0.92047(19) 0.2931(2) 0.44038(19) 0.0701(5) Uani 1 1 d . .
H23A H 0.9433 0.3445 0.3774 0.105 Uiso 1 1 calc R U
H23B H 0.9696 0.2081 0.4440 0.105 Uiso 1 1 calc R U
H23C H 0.9635 0.3506 0.5103 0.105 Uiso 1 1 calc R U

loop_
_atom_site_aniso_label
_atom_site_aniso_U_11
_atom_site_aniso_U_22
_atom_site_aniso_U_33
_atom_site_aniso_U_23
_atom_site_aniso_U_13
_atom_site_aniso_U_12
O2 0.0324(5) 0.0476(5) 0.0638(6) 0.0018(4) 0.0100(4) 0.0060(4)
O1 0.0413(5) 0.0420(5) 0.0745(7) -0.0010(5) 0.0040(5) -0.0070(4)
N1 0.0335(5) 0.0372(5) 0.0358(5) 0.0065(4) 0.0074(4) 0.0004(4)
C1 0.0308(6) 0.0325(6) 0.0376(6) 0.0007(5) 0.0091(5) -0.0008(5)
C6 0.0315(6) 0.0316(6) 0.0393(6) 0.0014(5) 0.0112(5) 0.0034(5)
C8 0.0297(6) 0.0324(6) 0.0344(6) 0.0024(4) 0.0074(5) -0.0004(4)
C7 0.0312(6) 0.0323(6) 0.0357(6) 0.0009(5) 0.0082(5) 0.0016(5)
C22 0.0339(6) 0.0394(7) 0.0375(6) 0.0002(5) 0.0054(5) 0.0012(5)
C9 0.0359(6) 0.0336(6) 0.0368(6) 0.0028(5) 0.0038(5) -0.0002(5)
C2 0.0368(7) 0.0426(7) 0.0414(7) 0.0011(5) 0.0047(5) -0.0013(5)
C5 0.0374(7) 0.0350(6) 0.0507(7) 0.0070(5) 0.0171(6) 0.0023(5)
C17 0.0373(6) 0.0418(7) 0.0397(6) 0.0000(5) 0.0125(5) 0.0023(5)
C14 0.0454(7) 0.0376(7) 0.0377(6) 0.0043(5) 0.0035(5) -0.0055(5)
C10 0.0448(7) 0.0435(7) 0.0571(8) 0.0056(6) 0.0133(6) 0.0085(6)
C4 0.0344(6) 0.0350(6) 0.0615(8) -0.0009(6) 0.0171(6) -0.0012(5)
C3 0.0330(7) 0.0460(7) 0.0534(8) -0.0036(6) 0.0034(6) -0.0040(5)
C16 0.0453(8) 0.0573(8) 0.0478(8) 0.0028(6) 0.0220(6) 0.0009(6)
C21 0.0532(8) 0.0583(9) 0.0384(7) 0.0116(6) 0.0101(6) 0.0011(7)
C13 0.0687(10) 0.0380(7) 0.0458(8) 0.0091(6) 0.0001(7) -0.0075(7)
C20 0.0617(9) 0.0467(8) 0.0639(10) -0.0031(7) 0.0284(8) 0.0102(7)
C15 0.0499(8) 0.0521(8) 0.0597(9) 0.0117(7) 0.0192(7) -0.0106(6)
C12 0.0709(11) 0.0389(7) 0.0581(9) 0.0056(6) -0.0058(8) 0.0123(7)
C11 0.0560(9) 0.0513(9) 0.0675(10) 0.0011(7) 0.0058(8) 0.0193(7)
C18 0.0608(10) 0.0708(11) 0.0451(8) 0.0109(7) -0.0065(7) -0.0133(8)
C19 0.0402(8) 0.0511(9) 0.0895(12) 0.0073(8) 0.0187(8) -0.0086(6)
C23 0.0333(8) 0.0790(12) 0.0980(14) 0.0055(10) 0.0145(8) 0.0097(8)

loop_
_atom_type_symbol
_atom_type_description
_atom_type_scat_dispersion_real
_atom_type_scat_dispersion_imag
_atom_type_scat_source
C C 0.0181 0.0091 'International Tables Vol C Tables 4.2.6.8 and 6.1.1.4'
H H 0.0000 0.0000 'International Tables Vol C Tables 4.2.6.8 and 6.1.1.4'
N N 0.0311 0.0180 'International Tables Vol C Tables 4.2.6.8 and 6.1.1.4'
O O 0.0492 0.0322 'International Tables Vol C Tables 4.2.6.8 and 6.1.1.4'

loop_
_geom_angle_atom_site_label_1
_geom_angle_atom_site_label_2
_geom_angle_atom_site_label_3
_geom_angle
C22 O2 C23 114.89(12)
C6 N1 C21 119.23(11)
C6 N1 C7 106.30(9)
C21 N1 C7 115.28(10)
C2 C1 C6 120.69(11)
C2 C1 C8 129.51(11)
C6 C1 C8 109.71(10)
C5 C6 C1 121.31(12)
C5 C6 N1 127.30(12)
C1 C6 N1 111.37(10)
C9 C8 C1 113.63(10)
C9 C8 C17 111.90(10)
C1 C8 C17 111.07(10)
C9 C8 C7 109.10(9)
C1 C8 C7 98.86(9)
C17 C8 C7 111.59(10)
N1 C7 C22 115.92(10)
N1 C7 C8 105.50(9)
C22 C7 C8 111.78(10)
N1 C7 H7 107.8
C22 C7 H7 107.8
C8 C7 H7 107.8
O1 C22 O2 124.25(12)
O1 C22 C7 121.89(12)
O2 C22 C7 113.84(10)
C10 C9 C14 118.54(12)
C10 C9 C8 119.59(11)
C14 C9 C8 121.86(12)
C1 C2 C3 117.21(12)
C1 C2 C18 122.51(12)
C3 C2 C18 120.28(12)
C6 C5 C4 118.54(12)
C6 C5 H5 120.7
C4 C5 H5 120.7
C16 C17 C20 121.33(13)
C16 C17 C8 120.67(12)
C20 C17 C8 117.90(11)
C9 C14 C13 119.12(14)
C9 C14 C15 120.75(12)
C13 C14 C15 120.13(13)
C11 C10 C9 121.21(14)
C11 C10 H10 119.4
C9 C10 H10 119.4
C3 C4 C5 119.76(12)
C3 C4 C19 120.02(14)
C5 C4 C19 120.20(14)
C4 C3 C2 122.36(13)
C4 C3 H3 118.8
C2 C3 H3 118.8
C17 C16 C15 124.91(13)
C17 C16 H16 117.5
C15 C16 H16 117.5
N1 C21 H21A 109.5
N1 C21 H21B 109.5
H21A C21 H21B 109.5
N1 C21 H21C 109.5
H21A C21 H21C 109.5
H21B C21 H21C 109.5
C12 C13 C14 121.65(15)
C12 C13 H13 119.2
C14 C13 H13 119.2
C17 C20 H20A 109.5
C17 C20 H20B 109.5
H20A C20 H20B 109.5
C17 C20 H20C 109.5
H20A C20 H20C 109.5
H20B C20 H20C 109.5
C16 C15 C14 113.46(12)
C16 C15 H15A 108.9
C14 C15 H15A 108.9
C16 C15 H15B 108.9
C14 C15 H15B 108.9
H15A C15 H15B 107.7
C13 C12 C11 119.34(14)
C13 C12 H12 120.3
C11 C12 H12 120.3
C12 C11 C10 120.11(16)
C12 C11 H11 119.9
C10 C11 H11 119.9
C2 C18 H18A 109.5
C2 C18 H18B 109.5
H18A C18 H18B 109.5
C2 C18 H18C 109.5
H18A C18 H18C 109.5
H18B C18 H18C 109.5
C4 C19 H19A 109.5
C4 C19 H19B 109.5
H19A C19 H19B 109.5
C4 C19 H19C 109.5
H19A C19 H19C 109.5
H19B C19 H19C 109.5
O2 C23 H23A 109.5
O2 C23 H23B 109.5
H23A C23 H23B 109.5
O2 C23 H23C 109.5
H23A C23 H23C 109.5
H23B C23 H23C 109.5

loop_
_geom_bond_atom_site_label_1
_geom_bond_atom_site_label_2
_geom_bond_distance
O2 C22 1.3327(16)
O2 C23 1.4421(18)
O1 C22 1.2010(16)
N1 C6 1.3982(16)
N1 C21 1.4563(17)
N1 C7 1.4601(15)
C1 C2 1.3887(18)
C1 C6 1.3950(17)
C1 C8 1.5280(16)
C6 C5 1.3895(17)
C8 C9 1.5267(17)
C8 C17 1.5308(17)
C8 C7 1.5838(16)
C7 C22 1.5132(17)
C7 H7 0.9800
C9 C10 1.3938(19)
C9 C14 1.3942(19)
C2 C3 1.4030(19)
C2 C18 1.500(2)
C5 C4 1.393(2)
C5 H5 0.9300
C17 C16 1.3299(19)
C17 C20 1.5033(19)
C14 C13 1.398(2)
C14 C15 1.498(2)
C10 C11 1.383(2)
C10 H10 0.9300
C4 C3 1.384(2)
C4 C19 1.5116(18)
C3 H3 0.9300
C16 C15 1.487(2)
C16 H16 0.9300
C21 H21A 0.9600
C21 H21B 0.9600
C21 H21C 0.9600
C13 C12 1.369(3)
C13 H13 0.9300
C20 H20A 0.9600
C20 H20B 0.9600
C20 H20C 0.9600
C15 H15A 0.9700
C15 H15B 0.9700
C12 C11 1.376(3)
C12 H12 0.9300
C11 H11 0.9300
C18 H18A 0.9600
C18 H18B 0.9600
C18 H18C 0.9600
C19 H19A 0.9600
C19 H19B 0.9600
C19 H19C 0.9600
C23 H23A 0.9600
C23 H23B 0.9600
C23 H23C 0.9600

loop_
_geom_torsion_atom_site_label_1
_geom_torsion_atom_site_label_2
_geom_torsion_atom_site_label_3
_geom_torsion_atom_site_label_4
_geom_torsion
C2 C1 C6 C5 -3.68(19)
C8 C1 C6 C5 179.51(11)
C2 C1 C6 N1 175.06(11)
C8 C1 C6 N1 -1.76(14)
C21 N1 C6 C5 -29.33(18)
C7 N1 C6 C5 -161.67(12)
C21 N1 C6 C1 152.03(12)
C7 N1 C6 C1 19.69(13)
C2 C1 C8 C9 53.08(17)
C6 C1 C8 C9 -130.47(11)
C2 C1 C8 C17 -74.15(17)
C6 C1 C8 C17 102.30(12)
C2 C1 C8 C7 168.52(13)
C6 C1 C8 C7 -15.03(12)
C6 N1 C7 C22 -153.03(10)
C21 N1 C7 C22 72.48(14)
C6 N1 C7 C8 -28.78(12)
C21 N1 C7 C8 -163.26(10)
C9 C8 C7 N1 144.92(10)
C1 C8 C7 N1 26.02(11)
C17 C8 C7 N1 -90.91(11)
C9 C8 C7 C22 -88.25(12)
C1 C8 C7 C22 152.85(10)
C17 C8 C7 C22 35.91(13)
C23 O2 C22 O1 -4.8(2)
C23 O2 C22 C7 173.55(13)
N1 C7 C22 O1 -157.77(12)
C8 C7 C22 O1 81.29(15)
N1 C7 C22 O2 23.81(15)
C8 C7 C22 O2 -97.13(12)
C1 C8 C9 C10 34.08(16)
C17 C8 C9 C10 160.87(12)
C7 C8 C9 C10 -75.15(14)
C1 C8 C9 C14 -146.84(12)
C17 C8 C9 C14 -20.05(16)
C7 C8 C9 C14 103.93(13)
C6 C1 C2 C3 3.74(19)
C8 C1 C2 C3 179.85(12)
C6 C1 C2 C18 -176.61(14)
C8 C1 C2 C18 -0.5(2)
C1 C6 C5 C4 0.70(19)
N1 C6 C5 C4 -177.81(12)
C9 C8 C17 C16 23.20(17)
C1 C8 C17 C16 151.36(13)
C7 C8 C17 C16 -99.37(15)
C9 C8 C17 C20 -160.23(12)
C1 C8 C17 C20 -32.07(16)
C7 C8 C17 C20 77.20(14)
C10 C9 C14 C13 -1.52(19)
C8 C9 C14 C13 179.39(12)
C10 C9 C14 C15 178.46(13)
C8 C9 C14 C15 -0.63(19)
C14 C9 C10 C11 1.5(2)
C8 C9 C10 C11 -179.42(13)
C6 C5 C4 C3 2.0(2)
C6 C5 C4 C19 -176.33(12)
C5 C4 C3 C2 -1.9(2)
C19 C4 C3 C2 176.48(13)
C1 C2 C3 C4 -1.0(2)
C18 C2 C3 C4 179.31(15)
C20 C17 C16 C15 178.04(15)
C8 C17 C16 C15 -5.5(2)
C9 C14 C13 C12 0.4(2)
C15 C14 C13 C12 -179.56(14)
C17 C16 C15 C14 -16.2(2)
C9 C14 C15 C16 18.9(2)
C13 C14 C15 C16 -161.16(13)
C14 C13 C12 C11 0.8(2)
C13 C12 C11 C10 -0.9(2)
C9 C10 C11 C12 -0.3(2)
